data_4320755
loop_
_publ_author_name
'Ramaswamy Murugavel'
'Kanhayalal Baheti'
'Ganapathi Anantharaman'

_publ_section_title
;
 Reactions of 2-Mercaptobenzoic Acid with Divalent Alkaline Earth Metal
 Ions: Synthesis, Spectral Studies, and Single-Crystal X-ray Structures of
 Calcium, Strontium, and Barium Complexes of 2,2'-Dithiobis(benzoic acid),
;
_journal_name_full 'Inorganic Chemistry'
_journal_page_first 6870
_journal_page_last 6878
_journal_paper_doi 10.1021/ic010519b
_journal_volume 40
_journal_year 2001
_chemical_formula_sum 'C28 H21 Ba2 O10.5 S4'
_chemical_formula_weight 928.37
_chemical_name_systematic
;
?
;
_space_group_IT_number 52
_symmetry_cell_setting orthorhombic
_symmetry_space_group_name_Hall '-P 2ab 2c'
_symmetry_space_group_name_H-M 'P c n n'
_atom_sites_solution_hydrogens geom
_atom_sites_solution_primary direct
_atom_sites_solution_secondary difmap
_audit_creation_method SHELXL-97
_cell_angle_alpha 90.00
_cell_angle_beta 90.00
_cell_angle_gamma 90.00
_cell_formula_units_Z 8
_cell_length_a 13.107(3)
_cell_length_b 19.339(4)
_cell_length_c 24.883(8)
_cell_measurement_reflns_used 25
_cell_measurement_temperature 293(2)
_cell_measurement_theta_max 13.80
_cell_measurement_theta_min 9.76
_cell_volume 6307(3)
_computing_cell_refinement 'CAD4 Express (Enraf Nonius, 1994)'
_computing_data_collection 'CAD4 Express (Enraf Nonius, 1994)'
_computing_data_reduction 'XCAD4 (Harms & Wocadlo, 1995)'
_computing_molecular_graphics 'Ortep-3 for Windows (Farrugia, 1997)'
_computing_publication_material 'CIFTAB (sheldrick)'
_computing_structure_refinement 'SHELXL-97 (Sheldrick, 1997)'
_computing_structure_solution 'SHELXS-97 (Sheldrick, 1997)'
_diffrn_ambient_temperature 293(2)
_diffrn_measured_fraction_theta_full 1.000
_diffrn_measured_fraction_theta_max 1.000
_diffrn_radiation_monochromator graphite
_diffrn_radiation_source 'fine-focus sealed tube'
_diffrn_radiation_type MoK\a
_diffrn_radiation_wavelength 0.71073
_diffrn_reflns_av_R_equivalents 0.0094
_diffrn_reflns_av_sigmaI/netI 0.2714
_diffrn_reflns_limit_h_max 0
_diffrn_reflns_limit_h_min -14
_diffrn_reflns_limit_k_max 7
_diffrn_reflns_limit_k_min -20
_diffrn_reflns_limit_l_max 8
_diffrn_reflns_limit_l_min -26
_diffrn_reflns_number 4410
_diffrn_reflns_theta_full 22.50
_diffrn_reflns_theta_max 22.50
_diffrn_reflns_theta_min 1.64
_exptl_absorpt_coefficient_mu 2.804
_exptl_crystal_colour colourless
_exptl_crystal_density_diffrn 1.955
_exptl_crystal_density_method 'not measured'
_exptl_crystal_description 'rectangular plate'
_exptl_crystal_F_000 3592
_exptl_crystal_size_max 0.2
_exptl_crystal_size_mid 0.1
_exptl_crystal_size_min 0.1
_refine_diff_density_max 1.271
_refine_diff_density_min -1.269
_refine_diff_density_rms 0.201
_refine_ls_extinction_method none
_refine_ls_goodness_of_fit_ref 0.873
_refine_ls_hydrogen_treatment mixed
_refine_ls_matrix_type full
_refine_ls_number_parameters 412
_refine_ls_number_reflns 4128
_refine_ls_number_restraints 396
_refine_ls_restrained_S_all 0.835
_refine_ls_R_factor_all 0.1943
_refine_ls_R_factor_gt 0.0794
_refine_ls_shift/su_max 0.000
_refine_ls_shift/su_mean 0.000
_refine_ls_structure_factor_coef Fsqd
_refine_ls_weighting_details 'calc w=1/[\s^2^(Fo^2^)+(0.0523P)^2^+0.0000P] where P=(Fo^2^+2Fc^2^)/3'
_refine_ls_weighting_scheme calc
_refine_ls_wR_factor_gt 0.1287
_refine_ls_wR_factor_ref 0.1568
_reflns_number_gt 1718
_reflns_number_total 4128
_reflns_threshold_expression >2sigma(I)
_cod_data_source_file ic010519b_3.cif
_cod_data_source_block Complex3(Ba_compound)
_cod_original_formula_sum 'C28 H21 Ba2 O10.50 S4'
_cod_database_code 4320755

loop_
_symmetry_equiv_pos_as_xyz
'x, y, z'
'-x+1/2, -y+1/2, z'
'x, -y, -z+1/2'
'-x+1/2, y+1/2, -z+1/2'
'-x, -y, -z'
'x-1/2, y-1/2, -z'
'-x, y, z-1/2'
'x-1/2, -y-1/2, z-1/2'

loop_
_atom_site_label
_atom_site_type_symbol
_atom_site_fract_x
_atom_site_fract_y
_atom_site_fract_z
_atom_site_U_iso_or_equiv
_atom_site_adp_type
_atom_site_occupancy
_atom_site_symmetry_multiplicity
_atom_site_calc_flag
_atom_site_refinement_flags
_atom_site_disorder_assembly
_atom_site_disorder_group
Ba1 Ba 1.00607(11) 0.10463(6) 0.11131(5) 0.0476(4) Uani 1 1 d . . .
Ba2 Ba 1.06289(13) 0.0000 0.2500 0.0300(5) Uani 1 2 d S . .
Ba3 Ba 1.2500 0.2500 0.12053(7) 0.0380(5) Uani 1 2 d S . .
S1 S 1.3399(4) -0.1610(3) 0.2473(2) 0.0453(15) Uani 1 1 d . . .
S2 S 1.2704(4) -0.0848(3) 0.2036(2) 0.0484(17) Uani 1 1 d . . .
S3 S 1.2496(6) 0.3977(3) -0.0440(2) 0.072(2) Uani 1 1 d . . .
S4 S 1.1667(5) 0.3225(4) -0.0058(2) 0.0572(19) Uani 1 1 d . . .
O1 O 1.0337(12) 0.1316(6) 0.2196(5) 0.059(5) Uani 1 1 d . . .
O2 O 1.0970(11) 0.2315(7) 0.1902(5) 0.056(5) Uani 1 1 d . . .
O3 O 1.2215(9) 0.1125(6) 0.1205(5) 0.045(4) Uani 1 1 d . . .
O4 O 1.1643(10) 0.0203(6) 0.1577(5) 0.041(4) Uani 1 1 d . . .
O5 O 0.9244(10) -0.0026(8) 0.1743(5) 0.049(4) Uani 1 1 d . . .
O6 O 0.8824(13) -0.0136(9) 0.0868(7) 0.091(6) Uani 1 1 d . . .
O7 O 0.9149(13) 0.2197(10) 0.0737(8) 0.116(8) Uani 1 1 d . . .
O8 O 1.0782(10) 0.2336(8) 0.0638(6) 0.059(5) Uani 1 1 d . . .
O9 O 0.809(2) 0.1200(15) 0.1446(12) 0.293(19) Uani 1 1 d . . .
H1A H 0.7873 0.1598 0.1596 0.080 Uiso 1 1 d R . .
H1B H 0.7650 0.0847 0.1401 0.080 Uiso 1 1 d R . .
O10 O 1.108(4) 0.006(4) 0.035(2) 0.21(4) Uani 0.40 1 d P . .
H2A H 1.1711 0.0146 0.0236 0.080 Uiso 0.40 1 d PR . .
H2B H 1.0751 -0.0329 0.0247 0.080 Uiso 0.40 1 d PR . .
O10' O 1.020(3) 0.0822(14) 0.0051(8) 0.100(13) Uani 0.60 1 d P . .
H2'A H 1.0682 0.1044 -0.0142 0.080 Uiso 0.60 1 d PR . .
H2'B H 0.9776 0.0523 -0.0113 0.080 Uiso 0.60 1 d PR . .
O11 O 0.7500 0.2500 0.1465(13) 0.36(4) Uani 1 2 d S . .
C11 C 1.0744(15) 0.2123(11) 0.2867(8) 0.038(5) Uani 1 1 d U . .
C12 C 1.1196(14) 0.2743(10) 0.3014(8) 0.037(5) Uani 1 1 d U . .
C13 C 1.1277(15) 0.2932(10) 0.3561(8) 0.045(5) Uani 1 1 d U . .
H13 H 1.1537 0.3361 0.3659 0.054 Uiso 1 1 calc R . .
C14 C 1.0949(16) 0.2448(12) 0.3961(9) 0.061(6) Uani 1 1 d U . .
H14 H 1.1069 0.2536 0.4323 0.073 Uiso 1 1 calc R . .
C15 C 1.0467(18) 0.1868(11) 0.3810(9) 0.060(6) Uani 1 1 d U . .
H15 H 1.0184 0.1581 0.4070 0.072 Uiso 1 1 calc R . .
C16 C 1.0385(15) 0.1693(10) 0.3287(8) 0.047(5) Uani 1 1 d U . .
H16 H 1.0081 0.1274 0.3199 0.056 Uiso 1 1 calc R . .
C17 C 1.0682(16) 0.1926(12) 0.2270(8) 0.040(5) Uani 1 1 d U . .
C21 C 1.3451(16) 0.0340(11) 0.1528(8) 0.039(5) Uani 1 1 d U . .
C22 C 1.3712(15) -0.0290(10) 0.1807(7) 0.033(5) Uani 1 1 d U . .
C23 C 1.4716(15) -0.0421(11) 0.1914(8) 0.048(5) Uani 1 1 d U . .
H23 H 1.4883 -0.0792 0.2134 0.058 Uiso 1 1 calc R . .
C24 C 1.5447(15) -0.0040(12) 0.1717(8) 0.050(5) Uani 1 1 d U . .
H24 H 1.6116 -0.0192 0.1757 0.060 Uiso 1 1 calc R . .
C25 C 1.5277(16) 0.0588(11) 0.1446(8) 0.050(5) Uani 1 1 d U . .
H25 H 1.5803 0.0882 0.1342 0.060 Uiso 1 1 calc R . .
C26 C 1.4279(16) 0.0728(9) 0.1350(8) 0.039(5) Uani 1 1 d U . .
H26 H 1.4135 0.1120 0.1147 0.047 Uiso 1 1 calc R . .
C27 C 1.2376(17) 0.0573(10) 0.1412(8) 0.033(5) Uani 1 1 d U . .
C31 C 0.7977(16) -0.0861(10) 0.1507(8) 0.044(5) Uani 1 1 d U . .
C32 C 0.7385(16) -0.1241(9) 0.1137(8) 0.040(4) Uani 1 1 d U . .
C33 C 0.6668(15) -0.1713(10) 0.1320(8) 0.045(5) Uani 1 1 d U . .
H33 H 0.6243 -0.1936 0.1076 0.054 Uiso 1 1 calc R . .
C34 C 0.6585(16) -0.1850(11) 0.1853(8) 0.050(6) Uani 1 1 d U . .
H34 H 0.6145 -0.2199 0.1965 0.060 Uiso 1 1 calc R . .
C35 C 0.7139(16) -0.1485(11) 0.2238(9) 0.056(6) Uani 1 1 d U . .
H35 H 0.7048 -0.1578 0.2602 0.068 Uiso 1 1 calc R . .
C36 C 0.7823(15) -0.0984(11) 0.2075(8) 0.051(6) Uani 1 1 d U . .
H36 H 0.8183 -0.0728 0.2328 0.062 Uiso 1 1 calc R . .
C37 C 0.8728(17) -0.0283(11) 0.1374(10) 0.044(5) Uani 1 1 d U . .
C41 C 0.9657(15) 0.3145(11) 0.0251(7) 0.039(5) Uani 1 1 d U . .
C42 C 1.0373(16) 0.3539(11) -0.0042(7) 0.045(5) Uani 1 1 d U . .
C43 C 1.009(2) 0.4113(11) -0.0331(8) 0.066(6) Uani 1 1 d U . .
H43 H 1.0567 0.4345 -0.0541 0.079 Uiso 1 1 calc R . .
C44 C 0.912(2) 0.4337(12) -0.0308(10) 0.066(6) Uani 1 1 d U . .
H44 H 0.8956 0.4754 -0.0471 0.080 Uiso 1 1 calc R . .
C45 C 0.840(2) 0.3981(13) -0.0058(9) 0.072(6) Uani 1 1 d U . .
H45 H 0.7723 0.4123 -0.0090 0.086 Uiso 1 1 calc R . .
C46 C 0.8628(18) 0.3389(12) 0.0256(8) 0.061(6) Uani 1 1 d U . .
H46 H 0.8128 0.3168 0.0458 0.073 Uiso 1 1 calc R . .
C47 C 0.992(2) 0.2490(12) 0.0541(8) 0.054(6) Uani 1 1 d U . .

loop_
_atom_site_aniso_label
_atom_site_aniso_U_11
_atom_site_aniso_U_22
_atom_site_aniso_U_33
_atom_site_aniso_U_23
_atom_site_aniso_U_13
_atom_site_aniso_U_12
Ba1 0.0457(8) 0.0457(8) 0.0513(8) 0.0255(8) -0.0171(9) -0.0172(9)
Ba2 0.0273(10) 0.0323(10) 0.0305(10) 0.0065(10) 0.000 0.000
Ba3 0.0355(11) 0.0301(11) 0.0483(12) 0.000 0.000 -0.0085(10)
S1 0.053(4) 0.036(3) 0.047(3) -0.004(3) 0.008(4) 0.012(3)
S2 0.038(4) 0.039(4) 0.067(4) 0.014(3) 0.008(3) 0.000(3)
S3 0.092(5) 0.075(5) 0.049(4) 0.002(4) 0.008(4) -0.040(5)
S4 0.063(5) 0.064(5) 0.045(4) 0.016(3) 0.004(3) -0.003(4)
O1 0.097(14) 0.016(8) 0.062(10) -0.025(7) 0.021(9) 0.003(8)
O2 0.053(11) 0.068(13) 0.045(9) 0.035(9) 0.005(8) -0.007(9)
O3 0.043(9) 0.013(7) 0.080(11) 0.012(8) 0.004(8) -0.001(7)
O4 0.023(8) 0.031(10) 0.070(11) 0.004(8) 0.004(8) 0.011(7)
O5 0.054(9) 0.050(9) 0.042(9) 0.015(9) -0.042(8) -0.014(10)
O6 0.115(16) 0.085(14) 0.074(12) -0.001(11) 0.003(11) -0.071(13)
O7 0.055(14) 0.111(17) 0.18(2) 0.079(16) 0.001(13) 0.011(12)
O8 0.020(9) 0.083(14) 0.073(11) 0.031(10) 0.017(8) -0.011(9)
O9 0.24(4) 0.25(4) 0.39(5) 0.05(4) 0.10(4) 0.06(3)
O10 0.13(4) 0.33(8) 0.19(6) -0.22(6) 0.12(4) -0.19(6)
O10' 0.20(4) 0.08(2) 0.020(14) -0.021(14) 0.021(19) -0.04(3)
O11 0.86(13) 0.12(3) 0.09(2) 0.000 0.000 0.09(6)
C11 0.035(12) 0.036(10) 0.042(8) -0.012(8) 0.012(10) -0.002(9)
C12 0.021(11) 0.041(11) 0.050(9) -0.008(8) 0.003(10) 0.000(9)
C13 0.056(13) 0.031(11) 0.049(10) -0.008(8) -0.003(11) -0.004(10)
C14 0.078(15) 0.050(12) 0.054(10) -0.013(9) 0.031(11) 0.000(11)
C15 0.095(16) 0.033(10) 0.053(9) 0.012(10) 0.023(13) 0.001(10)
C16 0.050(13) 0.035(11) 0.055(9) -0.006(9) 0.023(11) 0.000(9)
C17 0.026(12) 0.051(14) 0.042(9) -0.016(9) 0.020(10) 0.013(12)
C21 0.045(8) 0.031(10) 0.042(12) -0.009(8) 0.006(10) 0.001(8)
C22 0.033(8) 0.035(10) 0.032(11) 0.000(8) -0.004(9) -0.019(9)
C23 0.035(10) 0.042(12) 0.068(14) 0.006(10) -0.005(10) -0.012(9)
C24 0.031(9) 0.049(12) 0.069(14) 0.005(11) 0.013(10) 0.001(9)
C25 0.056(9) 0.040(11) 0.053(13) 0.003(9) 0.003(11) -0.010(10)
C26 0.053(9) 0.011(9) 0.054(12) 0.002(9) 0.017(11) 0.000(8)
C27 0.046(9) 0.021(11) 0.033(11) -0.023(10) 0.005(11) -0.002(10)
C31 0.050(12) 0.040(11) 0.043(9) 0.009(9) 0.000(9) -0.008(8)
C32 0.053(12) 0.022(10) 0.044(9) -0.001(9) -0.002(10) 0.007(8)
C33 0.044(12) 0.044(12) 0.048(9) -0.001(10) -0.003(10) -0.003(8)
C34 0.048(13) 0.048(12) 0.055(10) 0.024(10) -0.020(10) -0.013(10)
C35 0.062(14) 0.064(14) 0.043(10) 0.007(10) 0.005(9) -0.026(10)
C36 0.054(13) 0.058(13) 0.042(8) 0.004(10) -0.001(10) -0.025(10)
C37 0.047(13) 0.036(12) 0.048(13) 0.002(11) 0.009(11) -0.003(9)
C41 0.055(10) 0.059(11) 0.002(9) 0.003(8) 0.009(8) 0.002(9)
C42 0.070(11) 0.057(12) 0.008(10) 0.014(8) 0.003(9) -0.004(9)
C43 0.089(12) 0.066(13) 0.043(12) 0.033(10) -0.004(13) 0.000(13)
C44 0.085(14) 0.050(13) 0.064(14) 0.003(11) -0.028(13) -0.007(11)
C45 0.079(13) 0.072(15) 0.065(15) 0.004(11) -0.001(12) 0.021(12)
C46 0.062(10) 0.085(15) 0.035(13) 0.008(10) 0.005(11) 0.012(11)
C47 0.061(14) 0.043(11) 0.057(13) 0.018(10) 0.026(13) -0.009(12)

loop_
_atom_type_symbol
_atom_type_description
_atom_type_scat_dispersion_real
_atom_type_scat_dispersion_imag
_atom_type_scat_source
C C 0.0033 0.0016 'International Tables Vol C Tables 4.2.6.8 and 6.1.1.4'
H H 0.0000 0.0000 'International Tables Vol C Tables 4.2.6.8 and 6.1.1.4'
O O 0.0106 0.0060 'International Tables Vol C Tables 4.2.6.8 and 6.1.1.4'
S S 0.1246 0.1234 'International Tables Vol C Tables 4.2.6.8 and 6.1.1.4'
Ba Ba -0.3244 2.2819 'International Tables Vol C Tables 4.2.6.8 and 6.1.1.4'

loop_
_geom_angle_atom_site_label_1
_geom_angle_atom_site_label_2
_geom_angle_atom_site_label_3
_geom_angle
_geom_angle_site_symmetry_1
_geom_angle_site_symmetry_3
_geom_angle_publ_flag
O10' Ba1 O7 79.7(8) . . ?
O10' Ba1 O9 112.4(11) . . ?
O7 Ba1 O9 66.1(7) . . ?
O10' Ba1 O1 168.5(9) . . ?
O7 Ba1 O1 103.9(5) . . ?
O9 Ba1 O1 78.9(8) . . ?
O10' Ba1 O5 117.1(7) . . ?
O7 Ba1 O5 129.4(5) . . ?
O9 Ba1 O5 63.3(6) . . ?
O1 Ba1 O5 69.2(4) . . ?
O10' Ba1 O3 91.1(9) . . ?
O7 Ba1 O3 115.2(5) . . ?
O9 Ba1 O3 155.8(8) . . ?
O1 Ba1 O3 77.4(4) . . ?
O5 Ba1 O3 111.9(4) . . ?
O10' Ba1 O6 72.6(7) . . ?
O7 Ba1 O6 109.5(6) . . ?
O9 Ba1 O6 67.4(8) . . ?
O1 Ba1 O6 115.5(4) . . ?
O5 Ba1 O6 46.8(4) . . ?
O3 Ba1 O6 128.5(5) . . ?
O10' Ba1 O4 104.7(8) . . ?
O7 Ba1 O4 157.9(5) . . ?
O9 Ba1 O4 128.4(7) . . ?
O1 Ba1 O4 67.8(4) . . ?
O5 Ba1 O4 68.5(4) . . ?
O3 Ba1 O4 44.1(3) . . ?
O6 Ba1 O4 92.3(5) . . ?
O10' Ba1 O8 73.5(7) . . ?
O7 Ba1 O8 45.3(4) . . ?
O9 Ba1 O8 109.7(6) . . ?
O1 Ba1 O8 101.0(4) . . ?
O5 Ba1 O8 168.5(4) . . ?
O3 Ba1 O8 70.4(4) . . ?
O6 Ba1 O8 141.1(4) . . ?
O4 Ba1 O8 114.4(4) . . ?
O10' Ba1 O10 41.2(14) . . ?
O7 Ba1 O10 120.4(16) . . ?
O9 Ba1 O10 132.9(10) . . ?
O1 Ba1 O10 132.4(14) . . ?
O5 Ba1 O10 92.8(13) . . ?
O3 Ba1 O10 69.1(8) . . ?
O6 Ba1 O10 66.9(8) . . ?
O4 Ba1 O10 64.6(14) . . ?
O8 Ba1 O10 98.4(13) . . ?
O10' Ba1 C47 72.6(7) . . ?
O7 Ba1 C47 23.4(5) . . ?
O9 Ba1 C47 89.2(7) . . ?
O1 Ba1 C47 106.3(5) . . ?
O5 Ba1 C47 152.5(6) . . ?
O3 Ba1 C47 92.6(6) . . ?
O6 Ba1 C47 125.5(6) . . ?
O4 Ba1 C47 136.6(6) . . ?
O8 Ba1 C47 22.2(5) . . ?
O10 Ba1 C47 107.9(15) . . ?
O10' Ba1 C37 96.2(8) . . ?
O7 Ba1 C37 119.7(6) . . ?
O9 Ba1 C37 60.4(7) . . ?
O1 Ba1 C37 91.4(5) . . ?
O5 Ba1 C37 23.0(4) . . ?
O3 Ba1 C37 125.1(5) . . ?
O6 Ba1 C37 24.1(5) . . ?
O4 Ba1 C37 81.7(5) . . ?
O8 Ba1 C37 162.4(5) . . ?
O10 Ba1 C37 81.7(11) . . ?
C47 Ba1 C37 141.4(7) . . ?
O5 Ba2 O5 92.1(6) 3 . ?
O5 Ba2 O4 74.4(4) 3 3 ?
O5 Ba2 O4 163.2(4) . 3 ?
O5 Ba2 O4 163.2(4) 3 . ?
O5 Ba2 O4 74.4(4) . . ?
O4 Ba2 O4 120.6(5) 3 . ?
O5 Ba2 O1 94.9(4) 3 . ?
O5 Ba2 O1 73.5(4) . . ?
O4 Ba2 O1 116.8(4) 3 . ?
O4 Ba2 O1 72.0(4) . . ?
O5 Ba2 O1 73.5(4) 3 3 ?
O5 Ba2 O1 94.9(4) . 3 ?
O4 Ba2 O1 72.0(4) 3 3 ?
O4 Ba2 O1 116.8(4) . 3 ?
O1 Ba2 O1 163.6(7) . 3 ?
O5 Ba2 S2 107.7(3) 3 3 ?
O5 Ba2 S2 144.5(3) . 3 ?
O4 Ba2 S2 51.7(3) 3 3 ?
O4 Ba2 S2 79.8(3) . 3 ?
O1 Ba2 S2 75.6(3) . 3 ?
O1 Ba2 S2 118.6(3) 3 3 ?
O5 Ba2 S2 144.5(3) 3 . ?
O5 Ba2 S2 107.7(3) . . ?
O4 Ba2 S2 79.8(3) 3 . ?
O4 Ba2 S2 51.7(3) . . ?
O1 Ba2 S2 118.6(3) . . ?
O1 Ba2 S2 75.6(3) 3 . ?
S2 Ba2 S2 72.8(2) 3 . ?
O5 Ba2 Ba1 118.3(3) 3 . ?
O5 Ba2 Ba1 43.3(3) . . ?
O4 Ba2 Ba1 152.8(2) 3 . ?
O4 Ba2 Ba1 44.9(2) . . ?
O1 Ba2 Ba1 42.5(3) . . ?
O1 Ba2 Ba1 133.2(3) 3 . ?
S2 Ba2 Ba1 101.28(10) 3 . ?
S2 Ba2 Ba1 95.68(10) . . ?
O5 Ba2 Ba1 43.3(3) 3 3 ?
O5 Ba2 Ba1 118.3(3) . 3 ?
O4 Ba2 Ba1 44.9(2) 3 3 ?
O4 Ba2 Ba1 152.8(2) . 3 ?
O1 Ba2 Ba1 133.2(3) . 3 ?
O1 Ba2 Ba1 42.5(3) 3 3 ?
S2 Ba2 Ba1 95.68(10) 3 3 ?
S2 Ba2 Ba1 101.28(10) . 3 ?
Ba1 Ba2 Ba1 158.91(6) . 3 ?
O2 Ba3 O2 99.2(6) 2_755 . ?
O2 Ba3 O8 171.3(4) 2_755 . ?
O2 Ba3 O8 72.3(4) . . ?
O2 Ba3 O8 72.3(4) 2_755 2_755 ?
O2 Ba3 O8 171.3(4) . 2_755 ?
O8 Ba3 O8 116.3(6) . 2_755 ?
O2 Ba3 O3 76.3(4) 2_755 2_755 ?
O2 Ba3 O3 103.7(4) . 2_755 ?
O8 Ba3 O3 103.5(4) . 2_755 ?
O8 Ba3 O3 76.4(4) 2_755 2_755 ?
O2 Ba3 O3 103.7(4) 2_755 . ?
O2 Ba3 O3 76.3(4) . . ?
O8 Ba3 O3 76.4(4) . . ?
O8 Ba3 O3 103.5(4) 2_755 . ?
O3 Ba3 O3 180.0(6) 2_755 . ?
O2 Ba3 S4 137.6(3) 2_755 . ?
O2 Ba3 S4 112.9(3) . . ?
O8 Ba3 S4 48.1(3) . . ?
O8 Ba3 S4 75.5(3) 2_755 . ?
O3 Ba3 S4 70.0(3) 2_755 . ?
O3 Ba3 S4 110.0(3) . . ?
O2 Ba3 S4 112.9(3) 2_755 2_755 ?
O2 Ba3 S4 137.6(3) . 2_755 ?
O8 Ba3 S4 75.5(3) . 2_755 ?
O8 Ba3 S4 48.1(3) 2_755 2_755 ?
O3 Ba3 S4 110.0(3) 2_755 2_755 ?
O3 Ba3 S4 70.0(3) . 2_755 ?
S4 Ba3 S4 59.0(2) . 2_755 ?
O2 Ba3 Ba1 52.0(3) 2_755 2_755 ?
O2 Ba3 Ba1 133.3(3) . 2_755 ?
O8 Ba3 Ba1 132.9(3) . 2_755 ?
O8 Ba3 Ba1 42.5(3) 2_755 2_755 ?
O3 Ba3 Ba1 40.8(3) 2_755 2_755 ?
O3 Ba3 Ba1 139.2(3) . 2_755 ?
S4 Ba3 Ba1 85.64(11) . 2_755 ?
S4 Ba3 Ba1 88.99(11) 2_755 2_755 ?
O2 Ba3 Ba1 133.3(3) 2_755 . ?
O2 Ba3 Ba1 52.0(3) . . ?
O8 Ba3 Ba1 42.5(3) . . ?
O8 Ba3 Ba1 132.9(3) 2_755 . ?
O3 Ba3 Ba1 139.2(3) 2_755 . ?
O3 Ba3 Ba1 40.8(3) . . ?
S4 Ba3 Ba1 88.99(11) . . ?
S4 Ba3 Ba1 85.64(11) 2_755 . ?
Ba1 Ba3 Ba1 173.83(6) 2_755 . ?
C12 S1 S2 105.7(7) 4_745 . ?
C22 S2 S1 105.9(7) . . ?
C22 S2 Ba2 114.1(7) . . ?
S1 S2 Ba2 121.7(3) . . ?
C32 S3 S4 103.8(7) 6_665 . ?
C42 S4 S3 105.7(7) . . ?
C42 S4 Ba3 113.3(6) . . ?
S3 S4 Ba3 121.2(3) . . ?
C17 O1 Ba2 141.7(14) . . ?
C17 O1 Ba1 111.2(13) . . ?
Ba2 O1 Ba1 96.6(4) . . ?
C17 O2 Ba3 141.8(13) . . ?
C27 O3 Ba3 148.6(13) . . ?
C27 O3 Ba1 99.3(13) . . ?
Ba3 O3 Ba1 101.1(4) . . ?
C27 O4 Ba2 137.4(12) . . ?
C27 O4 Ba1 95.5(12) . . ?
Ba2 O4 Ba1 94.0(4) . . ?
C37 O5 Ba2 156.4(14) . . ?
C37 O5 Ba1 95.2(13) . . ?
Ba2 O5 Ba1 97.1(4) . . ?
C37 O6 Ba1 91.3(13) . . ?
C47 O7 Ba1 98.4(15) . . ?
C47 O8 Ba3 150.9(17) . . ?
C47 O8 Ba1 89.3(13) . . ?
Ba3 O8 Ba1 99.2(5) . . ?
C12 C11 C16 117.1(19) . . ?
C12 C11 C17 120(2) . . ?
C16 C11 C17 123.3(19) . . ?
C11 C12 C13 120.7(19) . . ?
C11 C12 S1 122.8(17) . 4_755 ?
C13 C12 S1 116.2(16) . 4_755 ?
C12 C13 C14 118.6(19) . . ?
C15 C14 C13 119(2) . . ?
C14 C15 C16 121(2) . . ?
C15 C16 C11 123(2) . . ?
O2 C17 O1 124(2) . . ?
O2 C17 C11 123(2) . . ?
O1 C17 C11 112.9(19) . . ?
C26 C21 C22 115(2) . . ?
C26 C21 C27 120.5(19) . . ?
C22 C21 C27 124.5(19) . . ?
C23 C22 C21 118.6(19) . . ?
C23 C22 S2 122.3(17) . . ?
C21 C22 S2 119.0(16) . . ?
C24 C23 C22 122(2) . . ?
C23 C24 C25 123(2) . . ?
C26 C25 C24 114.1(19) . . ?
C25 C26 C21 126(2) . . ?
O3 C27 O4 120(2) . . ?
O3 C27 C21 121(2) . . ?
O4 C27 C21 118.6(18) . . ?
O3 C27 Ba1 59.3(11) . . ?
O4 C27 Ba1 61.7(11) . . ?
C21 C27 Ba1 177.6(12) . . ?
C32 C31 C36 118.3(19) . . ?
C32 C31 C37 126.6(19) . . ?
C36 C31 C37 115.0(19) . . ?
C33 C32 C31 120.2(19) . . ?
C33 C32 S3 121.8(16) . 6 ?
C31 C32 S3 117.7(15) . 6 ?
C34 C33 C32 120(2) . . ?
C33 C34 C35 122(2) . . ?
C36 C35 C34 119(2) . . ?
C35 C36 C31 120(2) . . ?
O5 C37 O6 125(2) . . ?
O5 C37 C31 119(2) . . ?
O6 C37 C31 116(2) . . ?
O5 C37 Ba1 61.9(11) . . ?
O6 C37 Ba1 64.5(11) . . ?
C31 C37 Ba1 173.0(14) . . ?
C42 C41 C46 117.0(19) . . ?
C42 C41 C47 123.3(19) . . ?
C46 C41 C47 120(2) . . ?
C43 C42 C41 122(2) . . ?
C43 C42 S4 121.0(18) . . ?
C41 C42 S4 117.1(15) . . ?
C44 C43 C42 120(2) . . ?
C45 C44 C43 122(3) . . ?
C44 C45 C46 122(3) . . ?
C45 C46 C41 118(2) . . ?
O8 C47 O7 125(2) . . ?
O8 C47 C41 122(2) . . ?
O7 C47 C41 112(2) . . ?
O8 C47 Ba1 68.4(13) . . ?
O7 C47 Ba1 58.1(12) . . ?
C41 C47 Ba1 169.4(18) . . ?

loop_
_geom_bond_atom_site_label_1
_geom_bond_atom_site_label_2
_geom_bond_distance
_geom_bond_site_symmetry_2
_geom_bond_publ_flag
Ba1 O10' 2.69(2) . ?
Ba1 O7 2.694(17) . ?
Ba1 O9 2.73(3) . ?
Ba1 O1 2.768(13) . ?
Ba1 O5 2.811(14) . ?
Ba1 O3 2.836(12) . ?
Ba1 O6 2.867(15) . ?
Ba1 O4 2.880(12) . ?
Ba1 O8 2.918(14) . ?
Ba1 O10 3.00(5) . ?
Ba1 C47 3.14(2) . ?
Ba1 C37 3.18(2) . ?
Ba2 O5 2.616(12) 3 ?
Ba2 O5 2.616(12) . ?
Ba2 O4 2.682(13) 3 ?
Ba2 O4 2.682(13) . ?
Ba2 O1 2.682(12) . ?
Ba2 O1 2.682(12) 3 ?
Ba2 S2 3.379(6) 3 ?
Ba2 S2 3.379(6) . ?
Ba2 Ba1 4.0692(16) 3 ?
Ba3 O2 2.675(14) 2_755 ?
Ba3 O2 2.675(14) . ?
Ba3 O8 2.676(14) . ?
Ba3 O8 2.676(14) 2_755 ?
Ba3 O3 2.685(12) 2_755 ?
Ba3 O3 2.685(12) . ?
Ba3 S4 3.610(6) . ?
Ba3 S4 3.610(6) 2_755 ?
Ba3 Ba1 4.2635(15) 2_755 ?
S1 C12 1.82(2) 4_745 ?
S1 S2 2.045(7) . ?
S2 C22 1.799(19) . ?
S3 C32 1.79(2) 6_665 ?
S3 S4 2.050(8) . ?
S4 C42 1.80(2) . ?
O1 C17 1.28(2) . ?
O2 C17 1.24(2) . ?
O3 C27 1.21(2) . ?
O4 C27 1.27(2) . ?
O5 C37 1.24(2) . ?
O6 C37 1.30(2) . ?
O7 C47 1.26(2) . ?
O8 C47 1.19(3) . ?
C11 C12 1.39(2) . ?
C11 C16 1.42(3) . ?
C11 C17 1.54(3) . ?
C12 C13 1.41(2) . ?
C12 S1 1.82(2) 4_755 ?
C13 C14 1.43(3) . ?
C14 C15 1.34(3) . ?
C15 C16 1.35(3) . ?
C21 C26 1.39(2) . ?
C21 C22 1.44(2) . ?
C21 C27 1.51(3) . ?
C22 C23 1.37(2) . ?
C23 C24 1.30(2) . ?
C24 C25 1.41(3) . ?
C25 C26 1.36(3) . ?
C31 C32 1.41(3) . ?
C31 C36 1.45(2) . ?
C31 C37 1.53(3) . ?
C32 C33 1.39(2) . ?
C32 S3 1.79(2) 6 ?
C33 C34 1.36(2) . ?
C34 C35 1.39(3) . ?
C35 C36 1.38(2) . ?
C41 C42 1.41(2) . ?
C41 C46 1.43(3) . ?
C41 C47 1.50(3) . ?
C42 C43 1.37(3) . ?
C43 C44 1.34(3) . ?
C44 C45 1.33(3) . ?
C45 C46 1.42(3) . ?
